data_4114831
loop_
_publ_author_name
'Masayasu Taki'
'Shinichi Teramae'
'Shigenori Nagatomo'
'Yoshimitsu Tachi'
'Teizo Kitagawa'
'Shinobu Itoh'
'Shunichi Fukuzumi'

_publ_section_title
;
 Fine-Tuning of Copper(I)-Dioxygen Reactivity by 2-(2-Pyridyl)ethylamine
 Bidentate Ligands
;
_journal_name_full 'Journal of the American Chemical Society'
_journal_page_first 6367
_journal_page_last 6377
_journal_paper_doi 10.1021/ja026047x
_journal_volume 124
_journal_year 2002
_chemical_formula_moiety 'C34 H35 D2 Cu F6 N2 O P2 '
_chemical_formula_sum 'C34 H35 Cu D2 F6 N2 O P2'
_chemical_formula_weight 731.15
_space_group_IT_number 14
_symmetry_cell_setting monoclinic
_symmetry_Int_Tables_number 14
_symmetry_space_group_name_Hall '-P 2yn'
_symmetry_space_group_name_H-M 'P 1 21/n 1'
_cell_angle_alpha 90
_cell_angle_beta 103.4220(7)
_cell_angle_gamma 90
_cell_formula_units_Z 4
_cell_length_a 14.3075(3)
_cell_length_b 14.7516(4)
_cell_length_c 16.6486(4)
_cell_measurement_reflns_used 23706
_cell_measurement_temperature 158.1
_cell_measurement_theta_max 27.5
_cell_measurement_theta_min 1.7
_cell_volume 3417.85(14)
_computing_cell_refinement PROCESS-AUTO
_computing_data_collection PROCESS-AUTO
_computing_data_reduction CrystalStructure
_computing_molecular_graphics ORTEP3
_computing_publication_material 'CrystalStructure Ver. 2.00'
_computing_structure_refinement CRYSTALS
_computing_structure_solution SIR92
_diffrn_detector_area_resol_mean 10.00
_diffrn_measured_fraction_theta_full 0.9885
_diffrn_measured_fraction_theta_max 0.9885
_diffrn_measurement_device_type 'Rigaku RAXIS-RAPID'
_diffrn_measurement_method \w
_diffrn_radiation_type 'Mo K\a'
_diffrn_radiation_wavelength 0.7107
_diffrn_reflns_av_R_equivalents 0.053
_diffrn_reflns_limit_h_max 18
_diffrn_reflns_limit_h_min -18
_diffrn_reflns_limit_k_max 19
_diffrn_reflns_limit_k_min -19
_diffrn_reflns_limit_l_max 18
_diffrn_reflns_limit_l_min -21
_diffrn_reflns_number 31595
_diffrn_reflns_theta_full 27.48
_diffrn_reflns_theta_max 27.48
_exptl_absorpt_coefficient_mu 0.798
_exptl_absorpt_correction_type none
_exptl_crystal_colour colorless
_exptl_crystal_density_diffrn 1.466
_exptl_crystal_description block
_exptl_crystal_size_max 0.20
_exptl_crystal_size_mid 0.20
_exptl_crystal_size_min 0.10
_refine_diff_density_max 0.55
_refine_diff_density_min -0.63
_refine_ls_extinction_coef 12222.0000000
_refine_ls_extinction_method 'Larson (1970) Crystallographic Computing eq. 22'
_refine_ls_goodness_of_fit_ref 0.925
_refine_ls_hydrogen_treatment refall
_refine_ls_number_parameters 451
_refine_ls_number_reflns 5056
_refine_ls_R_factor_gt 0.0570
_refine_ls_shift/su_max 0.0310
_refine_ls_structure_factor_coef F
_refine_ls_weighting_details 'w = 1/[0.003Fo^2^ + 1.000\s^2^(Fo)]'
_refine_ls_weighting_scheme calc
_refine_ls_wR_factor_ref 0.0870
_reflns_number_gt 3674
_reflns_number_total 8042
_reflns_threshold_expression F^2^>2.0\s(F^2^)
_cod_data_source_file ja026047x_s2_1.cif
_cod_data_source_block '_[Cu(I)(HPy1Et,Bz)(PPh3)]PF6________________'
_cod_original_cell_volume 3417.9(1)
_cod_original_formula_sum 'C34 H35 D2 Cu F6 N2 O P2 '
_cod_database_code 4114831

loop_
_symmetry_equiv_pos_as_xyz
x,y,z
-x,-y,-z
-x+1/2,y+1/2,-z+1/2
x+1/2,-y+1/2,z+1/2

loop_
_atom_site_label
_atom_site_type_symbol
_atom_site_fract_x
_atom_site_fract_y
_atom_site_fract_z
_atom_site_U_iso_or_equiv
_atom_site_adp_type
_atom_site_occupancy
_atom_site_symmetry_multiplicity
_atom_site_calc_flag
Cu1 Cu 0.30230(4) 0.41158(5) 0.12363(4) 0.0269(2) Uani 1.00 1 d
P1 P 0.21410(9) 0.4929(1) 0.18701(8) 0.0247(3) Uani 1.00 1 d
P2 P 0.6818(1) 0.5849(1) 0.31053(9) 0.0361(4) Uani 1.00 1 d
F1 F 0.7234(3) 0.5293(3) 0.2460(3) 0.071(1) Uani 1.00 1 d
F2 F 0.6654(3) 0.4942(3) 0.3575(2) 0.063(1) Uani 1.00 1 d
F3 F 0.7869(3) 0.5941(3) 0.3687(3) 0.069(1) Uani 1.00 1 d
F4 F 0.6407(3) 0.6434(3) 0.3751(3) 0.073(1) Uani 1.00 1 d
F5 F 0.6977(3) 0.6762(3) 0.2635(3) 0.065(1) Uani 1.00 1 d
F6 F 0.5762(3) 0.5770(3) 0.2530(3) 0.063(1) Uani 1.00 1 d
O1 O 0.517(1) 0.941(1) 0.0507(8) 0.284(9) Uani 1.00 1 d
N1 N 0.3017(3) 0.3722(3) 0.0018(3) 0.031(1) Uani 1.00 1 d
N2 N 0.4178(3) 0.3346(3) 0.1742(3) 0.033(1) Uani 1.00 1 d
C1 C 0.4942(4) 0.3626(4) 0.2308(4) 0.038(2) Uani 1.00 1 d
C2 C 0.5750(4) 0.3093(5) 0.2605(4) 0.048(2) Uani 1.00 1 d
C3 C 0.5771(5) 0.2242(5) 0.2274(4) 0.054(2) Uani 1.00 1 d
C4 C 0.4990(5) 0.1934(4) 0.1685(4) 0.045(2) Uani 1.00 1 d
C5 C 0.4198(4) 0.2497(4) 0.1434(3) 0.035(2) Uani 1.00 1 d
C6 C 0.3350(4) 0.2218(4) 0.0779(4) 0.038(2) Uani 1.00 1 d
C7 C 0.3250(5) 0.2736(4) -0.0036(4) 0.041(2) Uani 1.00 1 d
C8 C 0.3795(4) 0.4283(4) -0.0223(3) 0.031(1) Uani 1.00 1 d
C9 C 0.3725(4) 0.5256(4) -0.0054(4) 0.033(2) Uani 1.00 1 d
C10 C 0.3341(4) 0.5875(5) -0.0697(4) 0.042(2) Uani 1.00 1 d
C11 C 0.3306(5) 0.6778(5) -0.0533(5) 0.050(2) Uani 1.00 1 d
C12 C 0.3648(5) 0.7101(5) 0.0253(5) 0.049(2) Uani 1.00 1 d
C13 C 0.4055(4) 0.6518(5) 0.0891(4) 0.043(2) Uani 1.00 1 d
C14 C 0.4091(4) 0.5610(4) 0.0732(3) 0.035(2) Uani 1.00 1 d
C15 C 0.2081(4) 0.3907(4) -0.0575(3) 0.036(2) Uani 1.00 1 d
C16 C 0.1243(4) 0.3449(5) -0.0332(4) 0.047(2) Uani 1.00 1 d
C17 C 0.2741(4) 0.5167(4) 0.2950(3) 0.026(1) Uani 1.00 1 d
C18 C 0.3636(4) 0.5575(4) 0.3111(4) 0.038(2) Uani 1.00 1 d
C19 C 0.4130(4) 0.5739(5) 0.3913(4) 0.044(2) Uani 1.00 1 d
C20 C 0.3747(4) 0.5475(5) 0.4572(4) 0.040(2) Uani 1.00 1 d
C21 C 0.2878(4) 0.5048(4) 0.4415(3) 0.037(2) Uani 1.00 1 d
C22 C 0.2367(4) 0.4909(4) 0.3617(3) 0.032(1) Uani 1.00 1 d
C23 C 0.1013(4) 0.4409(4) 0.1951(3) 0.025(1) Uani 1.00 1 d
C24 C 0.0949(4) 0.3464(4) 0.1976(3) 0.031(1) Uani 1.00 1 d
C25 C 0.0117(5) 0.3060(5) 0.2089(4) 0.045(2) Uani 1.00 1 d
C26 C -0.0668(4) 0.3585(5) 0.2162(4) 0.045(2) Uani 1.00 1 d
C27 C -0.0595(4) 0.4513(5) 0.2135(5) 0.050(2) Uani 1.00 1 d
C28 C 0.0224(4) 0.4931(4) 0.2034(4) 0.037(2) Uani 1.00 1 d
C29 C 0.1797(3) 0.6036(4) 0.1419(3) 0.025(1) Uani 1.00 1 d
C30 C 0.1448(4) 0.6090(4) 0.0565(3) 0.031(1) Uani 1.00 1 d
C31 C 0.1170(4) 0.6906(4) 0.0185(4) 0.039(2) Uani 1.00 1 d
C32 C 0.1249(4) 0.7687(4) 0.0643(4) 0.037(2) Uani 1.00 1 d
C33 C 0.1593(4) 0.7648(4) 0.1488(4) 0.038(2) Uani 1.00 1 d
C34 C 0.1857(4) 0.6833(4) 0.1876(3) 0.031(1) Uani 1.00 1 d
H1 H 0.4933(4) 0.4221(4) 0.2525(4) 0.046(2) Uiso 1.00 1 c
H2 H 0.6278(4) 0.3310(5) 0.3017(4) 0.057(2) Uiso 1.00 1 c
H3 H 0.6317(5) 0.1865(5) 0.2457(4) 0.067(3) Uiso 1.00 1 c
H4 H 0.4996(5) 0.1347(4) 0.1452(4) 0.055(2) Uiso 1.00 1 c
H5 H 0.2788(4) 0.2316(4) 0.0979(4) 0.047(2) Uiso 1.00 1 c
H6 H 0.3407(4) 0.1591(4) 0.0669(4) 0.047(2) Uiso 1.00 1 c
H7 H 0.3841(5) 0.2694(4) -0.0202(4) 0.048(2) Uiso 1.00 1 c
H8 H 0.2754(5) 0.2463(4) -0.0444(4) 0.049(2) Uiso 1.00 1 c
H9 H 0.4399(4) 0.4073(4) 0.0088(3) 0.038(2) Uiso 1.00 1 c
H10 H 0.3758(4) 0.4196(4) -0.0795(3) 0.038(2) Uiso 1.00 1 c
H11 H 0.3095(4) 0.5647(5) -0.1239(4) 0.050(2) Uiso 1.00 1 c
H12 H 0.3046(5) 0.7182(5) -0.0973(5) 0.060(2) Uiso 1.00 1 c
H13 H 0.3596(5) 0.7730(5) 0.0356(5) 0.062(3) Uiso 1.00 1 c
H14 H 0.4309(4) 0.6756(5) 0.1428(4) 0.053(2) Uiso 1.00 1 c
H15 H 0.4375(4) 0.5206(4) 0.1165(3) 0.042(2) Uiso 1.00 1 c
H16 H 0.1971(4) 0.4542(4) -0.0598(3) 0.042(2) Uiso 1.00 1 c
H17 H 0.2123(4) 0.3695(4) -0.1104(3) 0.042(2) Uiso 1.00 1 c
H18 H 0.0665(4) 0.3580(5) -0.0728(4) 0.055(2) Uiso 1.00 1 c
H19 H 0.1348(4) 0.2813(5) -0.0308(4) 0.055(2) Uiso 1.00 1 c
H20 H 0.1193(4) 0.3663(5) 0.0195(4) 0.055(2) Uiso 1.00 1 c
H21 H 0.3915(4) 0.5739(4) 0.2666(4) 0.046(2) Uiso 1.00 1 c
H22 H 0.4733(4) 0.6041(5) 0.4022(4) 0.052(2) Uiso 1.00 1 c
H23 H 0.4088(4) 0.5580(5) 0.5126(4) 0.045(2) Uiso 1.00 1 c
H24 H 0.2615(4) 0.4850(4) 0.4860(3) 0.045(2) Uiso 1.00 1 c
H25 H 0.1754(4) 0.4627(4) 0.3509(3) 0.039(2) Uiso 1.00 1 c
H26 H 0.1469(4) 0.3092(4) 0.1913(3) 0.037(2) Uiso 1.00 1 c
H27 H 0.0059(5) 0.2420(5) 0.2116(4) 0.053(2) Uiso 1.00 1 c
H28 H -0.1246(4) 0.3318(5) 0.2237(4) 0.054(2) Uiso 1.00 1 c
H29 H -0.1120(4) 0.4879(5) 0.2198(5) 0.061(2) Uiso 1.00 1 c
H30 H 0.0251(4) 0.5573(4) 0.2005(4) 0.046(2) Uiso 1.00 1 c
H31 H 0.1390(4) 0.5553(4) 0.0243(3) 0.036(2) Uiso 1.00 1 c
H32 H 0.0932(4) 0.6928(4) -0.0397(4) 0.046(2) Uiso 1.00 1 c
H33 H 0.1069(4) 0.8248(4) 0.0371(4) 0.044(2) Uiso 1.00 1 c
H34 H 0.1648(4) 0.8193(4) 0.1800(4) 0.047(2) Uiso 1.00 1 c
H35 H 0.2073(4) 0.6810(4) 0.2460(3) 0.038(2) Uiso 1.00 1 c

loop_
_atom_site_aniso_label
_atom_site_aniso_U_11
_atom_site_aniso_U_22
_atom_site_aniso_U_33
_atom_site_aniso_U_12
_atom_site_aniso_U_13
_atom_site_aniso_U_23
Cu1 0.0254(3) 0.0304(4) 0.0257(3) 0.0033(3) 0.0073(2) 0.0003(3)
P1 0.0220(6) 0.0302(8) 0.0220(7) 0.0013(6) 0.0054(5) 0.0030(6)
P2 0.0296(7) 0.048(1) 0.0312(8) -0.0040(7) 0.0082(6) -0.0046(7)
F1 0.084(3) 0.085(3) 0.052(2) 0.023(3) 0.034(2) -0.007(2)
F2 0.088(3) 0.057(3) 0.043(2) -0.021(2) 0.012(2) 0.005(2)
F3 0.040(2) 0.078(3) 0.075(3) -0.006(2) -0.011(2) 0.004(2)
F4 0.075(3) 0.089(3) 0.061(3) 0.006(3) 0.028(2) -0.030(2)
F5 0.051(2) 0.069(3) 0.073(3) -0.007(2) 0.012(2) 0.020(2)
F6 0.041(2) 0.083(3) 0.058(3) -0.015(2) -0.005(2) 0.007(2)
O1 0.39(2) 0.31(2) 0.19(1) -0.17(2) 0.16(2) -0.18(1)
N1 0.026(2) 0.037(3) 0.030(2) -0.002(2) 0.009(2) -0.001(2)
N2 0.032(2) 0.036(3) 0.030(2) 0.003(2) 0.006(2) 0.005(2)
C1 0.032(3) 0.042(4) 0.040(3) -0.003(3) 0.007(3) 0.006(3)
C2 0.032(3) 0.066(5) 0.044(4) 0.001(3) 0.005(3) 0.008(3)
C3 0.042(4) 0.070(5) 0.054(4) 0.027(4) 0.018(3) 0.017(4)
C4 0.057(4) 0.034(4) 0.046(4) 0.011(3) 0.016(3) 0.005(3)
C5 0.039(3) 0.033(3) 0.037(3) 0.004(3) 0.019(3) 0.012(3)
C6 0.042(3) 0.032(3) 0.043(3) -0.009(3) 0.015(3) -0.001(3)
C7 0.039(3) 0.047(4) 0.035(3) 0.004(3) 0.008(3) -0.006(3)
C8 0.027(3) 0.039(3) 0.029(3) -0.000(2) 0.009(2) 0.000(2)
C9 0.024(3) 0.038(3) 0.039(3) -0.002(2) 0.016(2) 0.008(3)
C10 0.039(3) 0.051(4) 0.034(3) -0.005(3) 0.008(2) 0.008(3)
C11 0.044(4) 0.053(5) 0.054(4) -0.003(3) 0.012(3) 0.018(4)
C12 0.047(4) 0.037(4) 0.071(5) -0.007(3) 0.027(4) 0.002(3)
C13 0.039(3) 0.050(4) 0.043(4) -0.018(3) 0.017(3) -0.015(3)
C14 0.029(3) 0.051(4) 0.025(3) -0.005(3) 0.006(2) -0.003(3)
C15 0.028(3) 0.049(4) 0.029(3) -0.002(3) 0.004(2) -0.002(3)
C16 0.031(3) 0.074(5) 0.033(3) -0.011(3) -0.002(2) -0.005(3)
C17 0.025(2) 0.031(3) 0.022(3) 0.007(2) 0.003(2) 0.003(2)
C18 0.030(3) 0.050(4) 0.033(3) -0.009(3) 0.011(2) -0.002(3)
C19 0.030(3) 0.061(5) 0.039(3) -0.005(3) 0.002(3) -0.001(3)
C20 0.036(3) 0.051(4) 0.027(3) 0.009(3) -0.004(2) -0.003(3)
C21 0.048(3) 0.037(3) 0.027(3) 0.014(3) 0.008(3) 0.006(3)
C22 0.031(3) 0.036(3) 0.029(3) 0.004(2) 0.008(2) 0.003(2)
C23 0.026(2) 0.025(3) 0.024(3) 0.000(2) 0.004(2) 0.004(2)
C24 0.036(3) 0.025(3) 0.030(3) -0.000(2) 0.004(2) -0.001(2)
C25 0.044(3) 0.046(4) 0.043(4) -0.015(3) 0.006(3) 0.006(3)
C26 0.032(3) 0.054(4) 0.049(4) -0.022(3) 0.009(3) 0.009(3)
C27 0.027(3) 0.060(5) 0.066(4) 0.002(3) 0.017(3) -0.001(4)
C28 0.030(3) 0.037(3) 0.047(3) 0.005(3) 0.013(3) 0.009(3)
C29 0.022(2) 0.027(3) 0.027(3) -0.001(2) 0.010(2) 0.003(2)
C30 0.035(3) 0.026(3) 0.029(3) -0.002(2) 0.005(2) -0.005(2)
C31 0.036(3) 0.049(4) 0.029(3) 0.003(3) 0.003(2) 0.010(3)
C32 0.038(3) 0.029(3) 0.044(3) 0.006(3) 0.010(3) 0.011(3)
C33 0.046(3) 0.026(3) 0.046(4) -0.000(3) 0.016(3) 0.002(3)
C34 0.037(3) 0.028(3) 0.030(3) -0.002(2) 0.011(2) 0.000(2)

loop_
_atom_type_symbol
_atom_type_description
_atom_type_scat_dispersion_real
_atom_type_scat_dispersion_imag
_atom_type_scat_source
N N 0.011 0.006
;
International Tables for Crystallography
(1992, Vol. C, Tables 4.2.6.8 and 6.1.1.4)
;
Cu Cu 0.284 1.430
;
International Tables for Crystallography
(1992, Vol. C, Tables 4.2.6.8 and 6.1.1.4)
;
P P 0.125 0.123
;
International Tables for Crystallography
(1992, Vol. C, Tables 4.2.6.8 and 6.1.1.4)
;
F F 0.026 0.016
;
International Tables for Crystallography
(1992, Vol. C, Tables 4.2.6.8 and 6.1.1.4)
;
C C 0.006 0.003
;
International Tables for Crystallography
(1992, Vol. C, Tables 4.2.6.8 and 6.1.1.4)
;
H H 0.000 0.000
;
International Tables for Crystallography
(1992, Vol. C, Table 6.1.1.4)
;
O O 0.017 0.010
;
International Tables for Crystallography
(1992, Vol. C, Tables 4.2.6.8 and 6.1.1.4)
;

loop_
_geom_angle_atom_site_label_1
_geom_angle_atom_site_label_2
_geom_angle_atom_site_label_3
_geom_angle
_geom_angle_publ_flag
P1 Cu1 N1 137.99(13) yes
P1 Cu1 N2 128.03(14) yes
N1 Cu1 N2 93.80(18) yes
Cu1 P1 C17 112.76(16) yes
Cu1 P1 C23 115.27(18) yes
C17 P1 C23 103.2(2) yes
Cu1 P1 C29 115.23(16) yes
C17 P1 C29 104.6(2) yes
C23 P1 C29 104.4(2) yes
F1 P2 F2 91.1(2) yes
F1 P2 F3 90.4(3) yes
F2 P2 F3 89.9(2) yes
F1 P2 F4 178.6(3) yes
F2 P2 F4 90.2(2) yes
F3 P2 F4 89.3(2) yes
F1 P2 F5 89.2(3) yes
F2 P2 F5 179.6(2) yes
F3 P2 F5 90.3(2) yes
F4 P2 F5 89.5(3) yes
F1 P2 F6 90.4(2) yes
F2 P2 F6 90.3(2) yes
F3 P2 F6 179.1(3) yes
F4 P2 F6 89.9(2) yes
F5 P2 F6 89.4(2) yes
Cu1 N1 C7 112.0(3) yes
Cu1 N1 C8 105.4(3) yes
C7 N1 C8 109.1(4) yes
Cu1 N1 C15 112.8(3) yes
C7 N1 C15 108.4(5) yes
C8 N1 C15 109.1(4) yes
Cu1 N2 C1 125.3(4) yes
Cu1 N2 C5 116.6(4) yes
C1 N2 C5 117.9(5) yes
N2 C1 C2 123.7(6) yes
N2 C1 H1 118.3(3) no
C2 C1 H1 118.1(4) no
C1 C2 C3 117.9(6) yes
C1 C2 H2 121.5(4) no
C3 C2 H2 120.6(4) no
C2 C3 C4 119.8(6) yes
C2 C3 H3 119.9(4) no
C4 C3 H3 120.3(4) no
C3 C4 C5 119.1(6) yes
C3 C4 H4 120.5(4) no
C5 C4 H4 120.4(4) no
N2 C5 C4 121.7(6) yes
N2 C5 C6 116.6(5) yes
C4 C5 C6 121.7(6) yes
C5 C6 C7 113.8(5) yes
C5 C6 H5 108.2(3) no
C7 C6 H5 108.7(3) no
C5 C6 H6 108.6(3) no
C7 C6 H6 107.9(3) no
H5 C6 H6 109.461 no
N1 C7 C6 113.9(5) yes
N1 C7 H7 107.8(3) no
C6 C7 H7 108.6(3) no
N1 C7 H8 108.3(3) no
C6 C7 H8 108.8(3) no
H7 C7 H8 109.457 no
N1 C8 C9 113.4(4) yes
N1 C8 H9 108.1(3) no
C9 C8 H9 107.8(3) no
N1 C8 H10 108.6(3) no
C9 C8 H10 109.4(3) no
H9 C8 H10 109.460 no
C8 C9 C10 121.0(5) yes
C8 C9 C14 121.2(5) yes
C10 C9 C14 117.6(6) yes
C9 C10 C11 120.2(6) yes
C9 C10 H11 118.8(4) no
C11 C10 H11 120.9(4) no
C10 C11 C12 120.6(6) yes
C10 C11 H12 118.9(4) no
C12 C11 H12 120.5(4) no
C11 C12 C13 120.6(6) yes
C11 C12 H13 119.1(4) no
C13 C12 H13 120.3(4) no
C12 C13 C14 119.1(6) yes
C12 C13 H14 119.5(4) no
C14 C13 H14 121.4(4) no
C9 C14 C13 121.7(6) yes
C9 C14 H15 118.6(4) no
C13 C14 H15 119.6(4) no
N1 C15 C16 112.8(5) yes
N1 C15 H16 108.7(3) no
C16 C15 H16 108.6(4) no
N1 C15 H17 108.2(3) no
C16 C15 H17 109.0(3) no
H16 C15 H17 109.458 no
C15 C16 H18 109.9(3) no
C15 C16 H19 109.0(4) no
H18 C16 H19 109.471 no
C15 C16 H20 109.5(3) no
H18 C16 H20 109.471 no
H19 C16 H20 109.481 no
P1 C17 C18 118.3(4) yes
P1 C17 C22 123.3(4) yes
C18 C17 C22 118.3(5) yes
C17 C18 C19 120.4(5) yes
C17 C18 H21 119.8(3) no
C19 C18 H21 119.7(3) no
C18 C19 C20 120.5(6) yes
C18 C19 H22 120.3(3) no
C20 C19 H22 119.2(4) no
C19 C20 C21 119.1(5) yes
C19 C20 H23 120.8(4) no
C21 C20 H23 120.1(3) no
C20 C21 C22 120.6(5) yes
C20 C21 H24 120.0(3) no
C22 C21 H24 119.3(3) no
C17 C22 C21 121.0(5) yes
C17 C22 H25 118.5(3) no
C21 C22 H25 120.6(3) no
P1 C23 C24 119.2(4) yes
P1 C23 C28 121.7(4) yes
C24 C23 C28 119.1(5) yes
C23 C24 C25 119.9(5) yes
C23 C24 H26 121.0(3) no
C25 C24 H26 119.1(4) no
C24 C25 C26 120.6(6) yes
C24 C25 H27 121.5(4) no
C26 C25 H27 117.8(4) no
C25 C26 C27 118.8(5) yes
C25 C26 H28 121.7(4) no
C27 C26 H28 119.5(4) no
C26 C27 C28 121.8(6) yes
C26 C27 H29 119.5(4) no
C28 C27 H29 118.7(4) no
C23 C28 C27 119.9(6) yes
C23 C28 H30 120.0(3) no
C27 C28 H30 120.1(4) no
P1 C29 C30 118.1(4) yes
P1 C29 C34 123.9(4) yes
C30 C29 C34 118.1(5) yes
C29 C30 C31 121.1(5) yes
C29 C30 H31 119.4(3) no
C31 C30 H31 119.5(3) no
C30 C31 C32 120.1(5) yes
C30 C31 H32 119.7(3) no
C32 C31 H32 120.2(3) no
C31 C32 C33 119.7(5) yes
C31 C32 H33 119.3(3) no
C33 C32 H33 121.0(4) no
C32 C33 C34 120.6(6) yes
C32 C33 H34 119.1(4) no
C34 C33 H34 120.2(3) no
C29 C34 C33 120.4(5) yes
C29 C34 H35 119.6(3) no
C33 C34 H35 120.0(3) no

loop_
_geom_bond_atom_site_label_1
_geom_bond_atom_site_label_2
_geom_bond_distance
_geom_bond_publ_flag
Cu1 P1 2.1821(14) yes
Cu1 N1 2.108(4) yes
Cu1 N2 2.020(5) yes
P1 C17 1.837(5) yes
P1 C23 1.820(5) yes
P1 C29 1.818(5) yes
P2 F1 1.573(4) yes
P2 F2 1.594(4) yes
P2 F3 1.594(4) yes
P2 F4 1.595(4) yes
P2 F5 1.600(4) yes
P2 F6 1.595(4) yes
N1 C7 1.500(8) yes
N1 C8 1.513(7) yes
N1 C15 1.493(7) yes
N2 C1 1.332(7) yes
N2 C5 1.357(7) yes
C1 C2 1.391(8) yes
C1 H1 0.950 no
C2 C3 1.37(1) yes
C2 H2 0.950 no
C3 C4 1.38(1) yes
C3 H3 0.950 no
C4 C5 1.389(8) yes
C4 H4 0.950 no
C5 C6 1.488(8) yes
C6 C7 1.534(8) yes
C6 H5 0.950 no
C6 H6 0.950 no
C7 H7 0.950 no
C7 H8 0.950 no
C8 C9 1.472(8) yes
C8 H9 0.950 no
C8 H10 0.950 no
C9 C10 1.418(8) yes
C9 C14 1.392(8) yes
C10 C11 1.364(9) yes
C10 H11 0.950 no
C11 C12 1.37(1) yes
C11 H12 0.950 no
C12 C13 1.387(9) yes
C12 H13 0.950 no
C13 C14 1.368(9) yes
C13 H14 0.950 no
C14 H15 0.950 no
C15 C16 1.510(8) yes
C15 H16 0.950 no
C15 H17 0.950 no
C16 H18 0.950 no
C16 H19 0.950 no
C16 H20 0.950 no
C17 C18 1.384(7) yes
C17 C22 1.393(7) yes
C18 C19 1.380(8) yes
C18 H21 0.950 no
C19 C20 1.391(8) yes
C19 H22 0.950 no
C20 C21 1.365(8) yes
C20 H23 0.950 no
C21 C22 1.375(8) yes
C21 H24 0.950 no
C22 H25 0.950 no
C23 C24 1.398(8) yes
C23 C28 1.399(7) yes
C24 C25 1.383(8) yes
C24 H26 0.950 no
C25 C26 1.393(9) yes
C25 H27 0.950 no
C26 C27 1.38(1) yes
C26 H28 0.950 no
C27 C28 1.368(8) yes
C27 H29 0.950 no
C28 H30 0.950 no
C29 C30 1.396(7) yes
C29 C34 1.391(7) yes
C30 C31 1.375(8) yes
C30 H31 0.950 no
C31 C32 1.372(8) yes
C31 H32 0.950 no
C32 C33 1.380(8) yes
C32 H33 0.950 no
C33 C34 1.376(8) yes
C33 H34 0.950 no
C34 H35 0.950 no

loop_
_geom_contact_atom_site_label_1
_geom_contact_atom_site_label_2
_geom_contact_site_symmetry_2
_geom_contact_distance
_geom_contact_publ_flag
Cu1 P1 . 2.1821(14) yes
Cu1 N1 . 2.108(4) yes
Cu1 N2 . 2.020(5) yes
Cu1 C1 . 2.995(6) yes
Cu1 C5 . 2.895(6) yes
Cu1 C6 . 2.966(6) yes
Cu1 C7 . 3.010(6) yes
Cu1 C8 . 2.902(5) yes
Cu1 C9 . 3.075(5) yes
Cu1 C14 . 2.915(6) yes
Cu1 C15 . 3.019(6) yes
Cu1 C16 . 3.344(6) yes
Cu1 C17 . 3.352(5) yes
Cu1 C23 . 3.386(5) yes
Cu1 C24 . 3.597(5) yes
Cu1 C29 . 3.383(5) yes
Cu1 H1 . 3.062(6) no
Cu1 H5 . 2.697(6) no
Cu1 H7 . 3.578(6) no
Cu1 H9 . 3.046(5) no
Cu1 H15 . 2.540(6) no
Cu1 H16 . 3.138(6) no
Cu1 H20 . 2.864(6) no
Cu1 H21 . 3.408(6) no
Cu1 H26 . 3.108(5) no
Cu1 H31 . 3.301(6) no
Cu1 H34 3_545 3.471(6) no
P1 C17 . 1.837(5) yes
P1 C18 . 2.775(6) yes
P1 C22 . 2.851(5) yes
P1 C23 . 1.820(5) yes
P1 C24 . 2.783(6) yes
P1 C28 . 2.818(5) yes
P1 C29 . 1.818(5) yes
P1 C30 . 2.764(6) yes
P1 C34 . 2.839(6) yes
P1 H20 . 3.369(6) no
P1 H21 . 2.840(6) no
P1 H25 . 2.942(5) no
P1 H26 . 2.882(6) no
P1 H30 . 2.923(5) no
P1 H31 . 2.826(6) no
P1 H34 3_545 3.561(6) no
P1 H35 . 2.953(6) no
P2 F1 . 1.573(4) yes
P2 F2 . 1.594(4) yes
P2 F3 . 1.594(4) yes
P2 F4 . 1.595(4) yes
P2 F5 . 1.600(4) yes
P2 F6 . 1.595(4) yes
P2 H1 . 3.573(6) no
P2 H3 3_655 3.377(6) no
P2 H12 4_565 3.554(7) no
P2 H24 2_666 3.453(6) no
P2 H27 3_555 3.501(6) no
F1 F2 . 2.261(5) yes
F1 F3 . 2.247(6) yes
F1 F4 . 3.168(5) yes
F1 F5 . 2.227(7) yes
F1 F6 . 2.248(6) yes
F1 C10 2_665 3.338(8) yes
F1 C27 1_655 3.471(7) yes
F1 H2 . 3.447(9) no
F1 H3 3_655 3.092(8) no
F1 H10 2_665 2.906(7) no
F1 H11 2_665 2.416(8) no
F1 H16 2_665 3.550(7) no
F1 H17 2_665 3.023(7) no
F1 H29 1_655 2.567(7) no
F2 F3 . 2.252(6) yes
F2 F4 . 2.259(6) yes
F2 F5 . 3.194(6) yes
F2 F6 . 2.261(6) yes
F2 C1 . 3.438(7) yes
F2 C2 . 3.279(9) yes
F2 C20 2_666 3.324(7) yes
F2 C21 2_666 3.257(7) yes
F2 H1 . 2.873(7) no
F2 H2 . 2.592(9) no
F2 H22 . 3.420(8) no
F2 H23 2_666 2.733(7) no
F2 H24 2_666 2.591(7) no
F3 F4 . 2.241(6) yes
F3 F5 . 2.264(6) yes
F3 F6 . 3.188(5) yes
F3 C3 3_655 3.388(8) yes
F3 C4 3_655 3.577(7) yes
F3 H3 3_655 2.807(8) no
F3 H4 3_655 3.174(8) no
F3 H12 4_565 2.826(8) no
F3 H13 4_565 3.361(9) no
F3 H24 2_666 2.910(7) no
F3 H29 1_655 3.517(8) no
F4 F5 . 2.249(6) yes
F4 F6 . 2.253(6) yes
F4 C19 . 3.484(8) yes
F4 C25 3_555 3.323(8) yes
F4 C26 3_555 3.570(9) yes
F4 C31 4_565 3.490(7) yes
F4 C32 4_565 3.461(7) yes
F4 H12 4_565 3.063(9) no
F4 H22 . 2.603(7) no
F4 H24 2_666 3.065(8) no
F4 H27 3_555 2.681(8) no
F4 H28 3_555 3.210(9) no
F4 H32 4_565 2.959(7) no
F4 H33 4_565 2.886(7) no
F5 F6 . 2.248(5) yes
F5 C3 3_655 3.268(7) yes
F5 C26 3_555 3.339(7) yes
F5 H3 3_655 2.485(8) no
F5 H10 2_665 3.316(7) no
F5 H12 4_565 2.915(8) no
F5 H17 2_665 3.184(7) no
F5 H27 3_555 3.187(7) no
F5 H28 3_555 2.552(8) no
F6 C1 . 3.363(8) yes
F6 C13 . 3.396(8) yes
F6 C14 . 3.378(7) yes
F6 C18 . 3.411(7) yes
F6 H1 . 2.573(8) no
F6 H10 2_665 3.121(7) no
F6 H14 . 2.835(8) no
F6 H15 . 2.775(7) no
F6 H21 . 2.705(7) no
F6 H22 . 3.194(7) no
F6 H27 3_555 2.823(8) no
O1 O1 2_675 2.40(4) yes
O1 H4 1_565 3.305(15) no
O1 H4 2_665 3.401(12) no
O1 H6 2_665 3.461(15) no
O1 H7 2_665 3.490(19) no
O1 H13 . 3.316(15) no
O1 H25 3_555 3.532(15) no
N1 N2 . 3.015(6) yes
N1 C5 . 3.135(7) yes
N1 C6 . 2.544(8) yes
N1 C7 . 1.500(8) yes
N1 C8 . 1.513(7) yes
N1 C9 . 2.494(7) yes
N1 C10 . 3.461(8) yes
N1 C14 . 3.269(8) yes
N1 C15 . 1.493(7) yes
N1 C16 . 2.501(7) yes
N1 H5 . 2.684(8) no
N1 H6 . 3.329(8) no
N1 H7 . 2.006(7) no
N1 H8 . 2.012(8) no
N1 H9 . 2.021(7) no
N1 H10 . 2.027(7) no
N1 H11 . 3.545(8) no
N1 H15 . 3.239(7) no
N1 H16 . 2.010(7) no
N1 H17 . 2.004(7) no
N1 H18 . 3.312(7) no
N1 H19 . 2.682(7) no
N1 H20 . 2.694(7) no
N2 C1 . 1.332(7) yes
N2 C2 . 2.401(8) yes
N2 C3 . 2.774(8) yes
N2 C4 . 2.398(8) yes
N2 C5 . 1.357(7) yes
N2 C6 . 2.421(8) yes
N2 C7 . 3.084(8) yes
N2 C8 . 3.475(7) yes
N2 C33 3_545 3.531(7) yes
N2 H1 . 1.969(8) no
N2 H2 . 3.252(8) no
N2 H4 . 3.250(8) no
N2 H5 . 2.589(8) no
N2 H6 . 3.193(8) no
N2 H7 . 3.302(7) no
N2 H9 . 3.039(7) no
N2 H15 . 2.943(8) no
N2 H34 3_545 2.945(7) no
N2 H35 3_545 3.347(7) no
C1 C2 . 1.391(8) yes
C1 C3 . 2.37(1) yes
C1 C4 . 2.710(9) yes
C1 C5 . 2.304(9) yes
C1 H1 . 0.950 no
C1 H2 . 2.054(8) no
C1 H3 . 3.233(9) no
C1 H15 . 3.000(9) no
C1 H21 . 3.555(9) no
C1 H34 3_545 3.059(8) no
C2 C3 . 1.37(1) yes
C2 C4 . 2.38(1) yes
C2 C5 . 2.739(9) yes
C2 H1 . 2.020(9) no
C2 H2 . 0.950 no
C2 H3 . 2.02(1) no
C2 H4 . 3.24(1) no
C2 H12 2_665 3.562(9) no
C3 C4 . 1.38(1) yes
C3 C5 . 2.388(9) yes
C3 H1 . 3.22(1) no
C3 H2 . 2.030(11) no
C3 H3 . 0.950 no
C3 H4 . 2.04(1) no
C3 H12 2_665 3.159(9) no
C3 H17 4_555 3.244(9) no
C3 H18 4_555 3.577(9) no
C3 H30 3_545 3.23(1) no
C4 C5 . 1.389(8) yes
C4 C6 . 2.513(9) yes
C4 C7 . 3.535(9) yes
C4 H2 . 3.25(1) no
C4 H3 . 2.033(9) no
C4 H4 . 0.950 no
C4 H5 . 3.147(9) no
C4 H6 . 2.544(9) no
C4 H7 . 3.381(9) no
C4 H12 2_665 3.542(9) no
C4 H30 3_545 3.043(9) no
C4 H35 3_545 3.567(8) no
C5 C6 . 1.488(8) yes
C5 C7 . 2.532(8) yes
C5 H1 . 3.161(9) no
C5 H3 . 3.251(9) no
C5 H4 . 2.041(8) no
C5 H5 . 2.000(8) no
C5 H6 . 2.004(8) no
C5 H7 . 2.667(8) no
C5 H8 . 3.323(9) no
C5 H9 . 3.288(7) no
C5 H34 3_545 3.580(8) no
C5 H35 3_545 3.045(7) no
C6 C7 . 1.534(8) yes
C6 C8 . 3.598(8) yes
C6 C15 . 3.561(9) yes
C6 H4 . 2.689(9) no
C6 H5 . 0.950 no
C6 H6 . 0.950 no
C6 H7 . 2.045(8) no
C6 H8 . 2.048(8) no
C6 H9 . 3.444(8) no
C6 H19 . 3.137(9) no
C6 H35 3_545 3.186(8) no
C7 C8 . 2.454(8) yes
C7 C15 . 2.428(9) yes
C7 C16 . 2.990(9) yes
C7 H5 . 2.048(8) no
C7 H6 . 2.038(9) no
C7 H7 . 0.950 no
C7 H8 . 0.950 no
C7 H9 . 2.545(8) no
C7 H10 . 2.681(8) no
C7 H16 . 3.245(9) no
C7 H17 . 2.536(9) no
C7 H19 . 2.656(8) no
C7 H20 . 3.348(9) no
C8 C9 . 1.472(8) yes
C8 C9 2_665 3.537(7) yes
C8 C10 . 2.515(9) yes
C8 C14 . 2.495(8) yes
C8 C14 2_665 3.329(7) yes
C8 C15 . 2.449(7) yes
C8 H7 . 2.344(8) no
C8 H8 . 3.050(8) no
C8 H9 . 0.950 no
C8 H9 2_665 3.51(1) no
C8 H10 . 0.950 no
C8 H11 . 2.670(9) no
C8 H15 . 2.644(8) no
C8 H15 2_665 3.435(7) no
C8 H16 . 2.566(7) no
C8 H17 . 2.645(8) no
C9 C10 . 1.418(8) yes
C9 C11 . 2.411(9) yes
C9 C12 . 2.775(9) yes
C9 C13 . 2.411(9) yes
C9 C14 . 1.392(8) yes
C9 C15 . 3.050(8) yes
C9 H9 . 1.981(8) no
C9 H9 2_665 2.873(7) no
C9 H10 . 1.999(8) no
C9 H11 . 2.052(8) no
C9 H12 . 3.265(9) no
C9 H14 . 3.274(9) no
C9 H15 . 2.027(8) no
C9 H16 . 2.678(8) no
C9 H17 . 3.429(8) no
C9 H31 . 3.517(7) no
C10 C11 . 1.364(9) yes
C10 C12 . 2.38(1) yes
C10 C13 . 2.772(9) yes
C10 C14 . 2.404(8) yes
C10 C15 . 3.449(9) yes
C10 H9 . 3.185(9) no
C10 H9 2_665 3.158(8) no
C10 H10 . 2.562(9) no
C10 H11 . 0.950 no
C10 H12 . 2.004(9) no
C10 H13 . 3.22(1) no
C10 H15 . 3.262(8) no
C10 H16 . 2.807(8) no
C10 H31 . 3.535(8) no
C11 C12 . 1.37(1) yes
C11 C13 . 2.40(1) yes
C11 C14 . 2.751(9) yes
C11 C31 . 3.535(9) yes
C11 H9 2_665 3.432(8) no
C11 H11 . 2.02(1) no
C11 H12 . 0.950 no
C11 H13 . 2.01(1) no
C11 H14 . 3.25(1) no
C11 H28 2_565 3.59(1) no
C11 H32 . 3.463(9) no
C12 C13 . 1.387(9) yes
C12 C14 . 2.375(9) yes
C12 C31 . 3.533(8) yes
C12 H9 2_665 3.445(8) no
C12 H11 . 3.24(1) no
C12 H12 . 2.03(1) no
C12 H13 . 0.950 no
C12 H14 . 2.030(9) no
C12 H15 . 3.23(1) no
C13 C14 . 1.368(9) yes
C13 H9 2_665 3.161(8) no
C13 H10 2_665 3.340(8) no
C13 H12 . 3.25(1) no
C13 H13 . 2.04(1) no
C13 H14 . 0.950 no
C13 H15 . 2.015(9) no
C13 H21 . 3.219(9) no
C13 H27 3_555 3.525(9) no
C14 H1 . 3.591(8) no
C14 H9 . 2.588(8) no
C14 H9 2_665 2.849(7) no
C14 H10 . 3.236(8) no
C14 H10 2_665 3.067(7) no
C14 H11 . 3.260(8) no
C14 H13 . 3.236(9) no
C14 H14 . 2.032(9) no
C14 H15 . 0.950 no
C14 H21 . 3.294(8) no
C15 C16 . 1.510(8) yes
C15 H3 4_454 3.401(9) no
C15 H5 . 3.464(9) no
C15 H7 . 3.034(8) no
C15 H8 . 2.327(9) no
C15 H9 . 3.252(7) no
C15 H10 . 2.547(7) no
C15 H11 . 3.266(8) no
C15 H16 . 0.950 no
C15 H17 . 0.950 no
C15 H18 . 2.040(8) no
C15 H19 . 2.029(9) no
C15 H20 . 2.034(8) no
C15 H29 2_565 3.267(9) no
C15 H31 . 3.058(8) no
C16 C31 2_565 3.556(8) yes
C16 H5 . 3.194(9) no
C16 H8 . 2.649(9) no
C16 H16 . 2.024(9) no
C16 H17 . 2.029(8) no
C16 H18 . 0.950 no
C16 H19 . 0.950 no
C16 H20 . 0.950 no
C16 H30 2_565 3.413(9) no
C16 H31 . 3.240(9) no
C17 C18 . 1.384(7) yes
C17 C19 . 2.399(8) yes
C17 C20 . 2.788(8) yes
C17 C21 . 2.408(7) yes
C17 C22 . 1.393(7) yes
C17 C23 . 2.866(7) yes
C17 C28 . 3.586(7) yes
C17 C29 . 2.892(7) yes
C17 C34 . 3.128(8) yes
C17 H21 . 2.031(7) no
C17 H22 . 3.257(8) no
C17 H24 . 3.260(7) no
C17 H25 . 2.026(7) no
C17 H30 . 3.594(7) no
C17 H34 3_545 3.041(8) no
C17 H35 . 2.663(8) no
C18 C19 . 1.380(8) yes
C18 C20 . 2.406(8) yes
C18 C21 . 2.756(8) yes
C18 C22 . 2.384(8) yes
C18 C29 . 3.446(8) yes
C18 C34 . 3.423(8) yes
C18 H1 . 3.038(9) no
C18 H21 . 0.950 no
C18 H22 . 2.033(8) no
C18 H23 . 3.266(8) no
C18 H25 . 3.237(8) no
C18 H27 3_555 3.371(9) no
C18 H34 3_545 3.545(9) no
C18 H35 . 2.893(8) no
C19 C20 . 1.391(8) yes
C19 C21 . 2.376(9) yes
C19 C22 . 2.744(8) yes
C19 H1 . 3.593(9) no
C19 H21 . 2.027(8) no
C19 H22 . 0.950 no
C19 H23 . 2.047(8) no
C19 H23 2_666 3.309(9) no
C19 H24 . 3.238(9) no
C19 H27 3_555 3.37(1) no
C19 H33 4_565 3.562(9) no
C20 C21 . 1.365(8) yes
C20 C22 . 2.380(8) yes
C20 H5 3_555 3.480(8) no
C20 H6 3_555 3.435(8) no
C20 H21 . 3.261(8) no
C20 H22 . 2.031(8) no
C20 H22 2_666 3.585(9) no
C20 H23 . 0.950 no
C20 H23 2_666 3.397(11) no
C20 H24 . 2.016(8) no
C20 H25 . 3.239(8) no
C20 H33 3_545 3.295(9) no
C21 C22 . 1.375(8) yes
C21 H5 3_555 3.500(8) no
C21 H6 3_555 2.909(8) no
C21 H22 . 3.229(9) no
C21 H23 . 2.016(8) no
C21 H24 . 0.950 no
C21 H25 . 2.030(8) no
C21 H33 3_545 3.032(8) no
C21 H34 3_545 3.561(8) no
C22 C23 . 3.082(8) yes
C22 C28 . 3.549(8) yes
C22 H6 3_555 3.068(8) no
C22 H21 . 3.246(8) no
C22 H23 . 3.237(8) no
C22 H24 . 2.018(8) no
C22 H25 . 0.950 no
C22 H33 3_545 3.478(8) no
C22 H34 3_545 3.055(8) no
C22 H35 . 3.373(8) no
C23 C24 . 1.398(8) yes
C23 C25 . 2.407(8) yes
C23 C26 . 2.789(7) yes
C23 C27 . 2.395(8) yes
C23 C28 . 1.399(7) yes
C23 C29 . 2.875(7) yes
C23 C30 . 3.540(7) yes
C23 H20 . 3.190(8) no
C23 H25 . 2.584(8) no
C23 H26 . 2.056(8) no
C23 H27 . 3.275(8) no
C23 H29 . 3.247(8) no
C23 H30 . 2.047(8) no
C23 H31 . 3.455(7) no
C24 C25 . 1.383(8) yes
C24 C26 . 2.411(8) yes
C24 C27 . 2.760(9) yes
C24 C28 . 2.411(9) yes
C24 H20 . 3.079(8) no
C24 H25 . 3.069(8) no
C24 H26 . 0.950 no
C24 H27 . 2.047(8) no
C24 H28 . 3.276(8) no
C24 H30 . 3.271(9) no
C24 H32 2_565 3.347(8) no
C24 H34 3_545 3.589(8) no
C25 C26 . 1.393(9) yes
C25 C27 . 2.38(1) yes
C25 C28 . 2.77(1) yes
C25 H14 3_545 3.087(9) no
C25 H22 3_545 3.54(1) no
C25 H26 . 2.023(8) no
C25 H27 . 0.950 no
C25 H28 . 2.057(8) no
C25 H29 . 3.24(1) no
C25 H32 2_565 2.867(8) no
C26 C27 . 1.38(1) yes
C26 C28 . 2.397(8) yes
C26 H26 . 3.262(8) no
C26 H27 . 2.02(1) no
C26 H28 . 0.950 no
C26 H29 . 2.02(1) no
C26 H30 . 3.250(9) no
C26 H32 2_565 2.971(9) no
C27 C28 . 1.368(8) yes
C27 H4 3_555 3.56(1) no
C27 H11 2_565 3.551(9) no
C27 H16 2_565 3.168(9) no
C27 H27 . 3.23(1) no
C27 H28 . 2.021(9) no
C27 H29 . 0.950 no
C27 H30 . 2.019(9) no
C27 H32 2_565 3.53(1) no
C28 C29 . 3.137(7) yes
C28 H4 3_555 3.344(9) no
C28 H16 2_565 3.565(8) no
C28 H18 2_565 3.146(9) no
C28 H25 . 2.919(8) no
C28 H26 . 3.277(8) no
C28 H28 . 3.245(8) no
C28 H29 . 2.006(8) no
C28 H30 . 0.950 no
C29 C30 . 1.396(7) yes
C29 C31 . 2.413(8) yes
C29 C32 . 2.784(8) yes
C29 C33 . 2.401(8) yes
C29 C34 . 1.391(7) yes
C29 H18 2_565 3.489(8) no
C29 H21 . 3.281(8) no
C29 H30 . 2.703(7) no
C29 H31 . 2.038(7) no
C29 H32 . 3.267(8) no
C29 H34 . 3.260(8) no
C29 H35 . 2.035(7) no
C30 C31 . 1.375(8) yes
C30 C32 . 2.380(8) yes
C30 C33 . 2.745(8) yes
C30 C34 . 2.390(8) yes
C30 H16 . 3.193(8) no
C30 H18 2_565 3.136(8) no
C30 H30 . 3.342(8) no
C30 H31 . 0.950 no
C30 H32 . 2.022(8) no
C30 H33 . 3.233(8) no
C30 H35 . 3.252(8) no
C31 C32 . 1.372(8) yes
C31 C33 . 2.380(9) yes
C31 C34 . 2.761(8) yes
C31 H18 2_565 3.054(8) no
C31 H20 2_565 3.398(8) no
C31 H31 . 2.020(8) no
C31 H32 . 0.950 no
C31 H33 . 2.014(9) no
C31 H34 . 3.232(9) no
C32 C33 . 1.380(8) yes
C32 C34 . 2.394(8) yes
C32 H13 . 3.500(8) no
C32 H18 2_565 3.345(8) no
C32 H22 4_464 3.576(9) no
C32 H31 . 3.234(8) no
C32 H32 . 2.023(8) no
C32 H33 . 0.950 no
C32 H34 . 2.021(8) no
C32 H35 . 3.250(8) no
C33 C34 . 1.376(8) yes
C33 H26 3_555 3.432(8) no
C33 H32 . 3.240(9) no
C33 H33 . 2.040(8) no
C33 H34 . 0.950 no
C33 H35 . 2.025(8) no
C34 H5 3_555 3.561(8) no
C34 H21 . 3.347(8) no
C34 H26 3_555 3.317(8) no
C34 H30 . 3.001(8) no
C34 H31 . 3.250(8) no
C34 H33 . 3.256(8) no
C34 H34 . 2.028(8) no
C34 H35 . 0.950 no
H1 H2 . 2.334(8) no
H1 H15 . 2.654(8) no
H1 H21 . 2.711(9) no
H1 H34 3_545 3.140(8) no
H2 H3 . 2.33(1) no
H2 H8 4_555 3.132(9) no
H2 H17 4_555 3.39(1) no
H2 H19 4_555 3.225(9) no
H3 H4 . 2.34(1) no
H3 H12 2_665 3.156(9) no
H3 H17 4_555 2.543(9) no
H3 H18 4_555 3.427(9) no
H3 H29 3_545 3.012(11) no
H3 H30 3_545 3.226(9) no
H4 H5 . 3.390(9) no
H4 H6 . 2.372(9) no
H4 H7 . 3.485(9) no
H4 H25 3_545 3.575(9) no
H4 H29 3_545 3.26(1) no
H4 H30 3_545 2.907(9) no
H5 H6 . 1.551 no
H5 H7 . 2.796(8) no
H5 H8 . 2.367(8) no
H5 H19 . 2.706(9) no
H5 H20 . 3.077(9) no
H5 H26 . 2.942(8) no
H5 H35 3_545 2.667(8) no
H6 H7 . 2.356(8) no
H6 H8 . 2.270(9) no
H6 H19 . 3.514(9) no
H6 H24 3_545 2.985(8) no
H6 H25 3_545 3.235(8) no
H6 H35 3_545 3.358(8) no
H7 H8 . 1.551 no
H7 H9 . 2.198(9) no
H7 H10 . 2.417(8) no
H7 H17 . 2.961(8) no
H7 H19 . 3.535(8) no
H8 H9 . 3.316(8) no
H8 H10 . 3.055(8) no
H8 H16 . 3.256(9) no
H8 H17 . 2.206(9) no
H8 H18 . 3.350(9) no
H8 H19 . 2.140(9) no
H8 H20 . 3.218(9) no
H9 H9 2_665 3.280(11) no
H9 H10 . 1.551 no
H9 H11 . 3.440(9) no
H9 H15 . 2.457(8) no
H9 H15 2_665 3.203(7) no
H9 H16 . 3.464(7) no
H9 H17 . 3.443(8) no
H10 H11 . 2.388(9) no
H10 H14 2_665 3.476(8) no
H10 H15 . 3.508(8) no
H10 H15 2_665 3.009(7) no
H10 H16 . 2.701(7) no
H10 H17 . 2.394(7) no
H11 H12 . 2.312(9) no
H11 H16 . 2.679(8) no
H11 H17 . 3.229(9) no
H11 H28 2_565 3.171(9) no
H11 H29 2_565 3.007(9) no
H12 H13 . 2.31(1) no
H12 H28 2_565 3.016(9) no
H12 H32 . 3.399(8) no
H13 H14 . 2.334(9) no
H13 H24 3_555 3.55(1) no
H13 H25 3_555 3.477(9) no
H14 H15 . 2.333(9) no
H14 H21 . 2.713(9) no
H14 H27 3_555 2.576(9) no
H15 H21 . 2.839(8) no
H16 H17 . 1.551 no
H16 H18 . 2.317(8) no
H16 H19 . 2.782(9) no
H16 H20 . 2.313(8) no
H16 H29 2_565 2.793(9) no
H16 H30 2_565 3.489(8) no
H16 H31 . 2.327(8) no
H17 H18 . 2.319(8) no
H17 H19 . 2.315(8) no
H17 H20 . 2.789(8) no
H17 H29 2_565 2.931(9) no
H17 H30 2_565 3.548(8) no
H18 H19 . 1.551 no
H18 H20 . 1.551 no
H18 H29 2_565 3.51(1) no
H18 H30 2_565 2.551(9) no
H18 H31 . 3.373(9) no
H18 H31 2_565 3.469(8) no
H18 H32 2_565 3.359(8) no
H19 H20 . 1.552 no
H19 H23 3_545 3.38(1) no
H20 H26 . 2.919(8) no
H20 H31 . 2.802(9) no
H20 H32 2_565 3.255(8) no
H21 H22 . 2.332(8) no
H21 H27 3_555 2.862(9) no
H21 H35 . 3.024(8) no
H22 H23 . 2.340(8) no
H22 H23 2_666 3.077(9) no
H22 H27 3_555 2.84(1) no
H22 H32 4_565 3.476(9) no
H22 H33 4_565 2.793(9) no
H23 H23 2_666 3.227(12) no
H23 H24 . 2.316(8) no
H23 H33 3_545 3.532(9) no
H23 H33 4_565 3.263(8) no
H24 H25 . 2.323(8) no
H24 H33 3_545 3.100(8) no
H25 H26 . 3.443(8) no
H25 H30 . 3.215(8) no
H25 H34 3_545 3.244(8) no
H26 H27 . 2.342(8) no
H26 H34 3_545 3.032(8) no
H26 H35 3_545 2.829(8) no
H27 H28 . 2.335(9) no
H27 H32 2_565 3.040(8) no
H28 H29 . 2.31(1) no
H28 H32 2_565 3.218(9) no
H29 H30 . 2.301(8) no
H30 H35 . 3.127(8) no
H31 H32 . 2.314(8) no
H32 H33 . 2.314(8) no
H33 H34 . 2.333(8) no
H34 H35 . 2.329(8) no
